data_1547972
loop_
_publ_author_name
'Quan-Guo Zhai'
'Xianhui Bu'
'Chengyu Mao'
'Xiang Zhao'
'Luke Daemen'
'Yongqiang Cheng'
'Anibal J. Ramirez-Cuesta'
'Pingyun Feng'

_publ_section_title
;
 An ultra-tunable platform for molecular engineering of high-performance
 crystalline porous materials
;
_journal_name_full 'Nature Communications'
_journal_page_first 13645
_journal_paper_doi 10.1038/ncomms13645
_journal_volume 7
_journal_year 2016
_chemical_formula_sum 'C24 H19 Mg2 O22 V'
_chemical_formula_weight 758.95
_space_group_crystal_system hexagonal
_space_group_IT_number 194
_space_group_name_Hall '-P 6c 2c'
_space_group_name_H-M_alt 'P 63/m m c'
_symmetry_space_group_name_Hall '-P 6c 2c'
_symmetry_space_group_name_H-M 'P 63/m m c'
_atom_sites_solution_hydrogens geom
_cell_angle_alpha 90
_cell_angle_beta 90
_cell_angle_gamma 120
_cell_formula_units_Z 2
_cell_length_a 15.9423(3)
_cell_length_b 15.9423(3)
_cell_length_c 16.0411(7)
_cell_measurement_reflns_used 1600
_cell_measurement_temperature 296(2)
_cell_measurement_theta_max 24.8
_cell_measurement_theta_min 2.0
_cell_volume 3530.75(18)
_computing_cell_refinement 'Bruker SMART'
_computing_data_collection 'Bruker SMART'
_computing_data_reduction 'Bruker SAINT'
_computing_molecular_graphics 'Bruker SHELXTL'
_computing_publication_material 'Bruker SHELXTL'
_computing_structure_refinement 'SHELXL-2014/7 (Sheldrick, 2014)'
_computing_structure_solution 'Bruker SHELXTL'
_diffrn_ambient_temperature 296(2)
_diffrn_measured_fraction_theta_full 0.997
_diffrn_measured_fraction_theta_max 0.996
_diffrn_measurement_device_type 'CCD area detector'
_diffrn_measurement_method 'phi and omega scans'
_diffrn_radiation_type MoK\a
_diffrn_radiation_wavelength 0.71073
_diffrn_reflns_av_R_equivalents 0.0534
_diffrn_reflns_av_unetI/netI 0.0271
_diffrn_reflns_Laue_measured_fraction_full 0.997
_diffrn_reflns_Laue_measured_fraction_max 0.996
_diffrn_reflns_limit_h_max 14
_diffrn_reflns_limit_h_min -16
_diffrn_reflns_limit_k_max 18
_diffrn_reflns_limit_k_min -17
_diffrn_reflns_limit_l_max 11
_diffrn_reflns_limit_l_min -18
_diffrn_reflns_number 11884
_diffrn_reflns_point_group_measured_fraction_full 0.997
_diffrn_reflns_point_group_measured_fraction_max 0.996
_diffrn_reflns_theta_full 24.183
_diffrn_reflns_theta_max 24.183
_diffrn_reflns_theta_min 1.475
_exptl_absorpt_coefficient_mu 0.200
_exptl_absorpt_correction_type none
_exptl_crystal_colour orange
_exptl_crystal_density_diffrn 0.714
_exptl_crystal_description polyhedron
_exptl_crystal_F_000 772
_exptl_crystal_size_max 0.42
_exptl_crystal_size_mid 0.36
_exptl_crystal_size_min 0.30
_refine_diff_density_max 0.749
_refine_diff_density_min -0.607
_refine_diff_density_rms 0.072
_refine_ls_extinction_coef .
_refine_ls_extinction_method none
_refine_ls_goodness_of_fit_ref 1.072
_refine_ls_hydrogen_treatment constr
_refine_ls_matrix_type full
_refine_ls_number_parameters 50
_refine_ls_number_reflns 1103
_refine_ls_number_restraints 0
_refine_ls_restrained_S_all 1.072
_refine_ls_R_factor_all 0.0743
_refine_ls_R_factor_gt 0.0616
_refine_ls_shift/su_max 0.000
_refine_ls_shift/su_mean 0.000
_refine_ls_structure_factor_coef Fsqd
_refine_ls_weighting_details 'w=1/[\s^2^(Fo^2^)+(0.1326P)^2^+1.3633P] where P=(Fo^2^+2Fc^2^)/3'
_refine_ls_weighting_scheme calc
_refine_ls_wR_factor_gt 0.1823
_refine_ls_wR_factor_ref 0.1951
_reflns_Friedel_coverage 0.000
_reflns_Friedel_fraction_full .
_reflns_Friedel_fraction_max .
_reflns_number_gt 905
_reflns_number_total 1103
_reflns_threshold_expression 'I > 2\s(I)'
_cod_data_source_file 2.cif
_cod_data_source_block 2
_cod_original_cell_volume 3530.7(2)
_cod_database_code 1547972
_shelx_space_group_comment
;
The symmetry employed for this shelxl refinement is uniquely defined
by the following loop, which should always be used as a source of
symmetry information in preference to the above space-group names.
They are only intended as comments.
;

loop_
_space_group_symop_operation_xyz
'x, y, z'
'x-y, x, z+1/2'
'-y, x-y, z'
'-x, -y, z+1/2'
'-x+y, -x, z'
'y, -x+y, z+1/2'
'-y, -x, -z+1/2'
'x-y, -y, -z'
'x, x-y, -z+1/2'
'y, x, -z'
'-x+y, y, -z+1/2'
'-x, -x+y, -z'
'-x, -y, -z'
'-x+y, -x, -z-1/2'
'y, -x+y, -z'
'x, y, -z-1/2'
'x-y, x, -z'
'-y, x-y, -z-1/2'
'y, x, z-1/2'
'-x+y, y, z'
'-x, -x+y, z-1/2'
'-y, -x, z'
'x-y, -y, z-1/2'
'x, x-y, z'

loop_
_atom_site_label
_atom_site_type_symbol
_atom_site_fract_x
_atom_site_fract_y
_atom_site_fract_z
_atom_site_U_iso_or_equiv
_atom_site_adp_type
_atom_site_occupancy
_atom_site_site_symmetry_order
_atom_site_calc_flag
_atom_site_refinement_flags_posn
_atom_site_refinement_flags_adp
_atom_site_refinement_flags_occupancy
_atom_site_disorder_assembly
_atom_site_disorder_group
Mg1 Mg 0.26182(5) 0.52365(9) 0.2500 0.0241(5) Uani 0.6667 4 d S T P . .
V1 V 0.26182(5) 0.52365(9) 0.2500 0.0241(5) Uani 0.3333 4 d S T P . .
O1 O 0.3333 0.6667 0.2500 0.0332(15) Uani 1 12 d S T P . .
O2 O 0.18536(17) 0.3707(3) 0.2500 0.0529(12) Uani 1 4 d S T P . .
O3 O 0.16989(13) 0.51547(13) 0.34002(11) 0.0358(6) Uani 1 1 d . . . . .
O5 O 0.0546(4) 0.3756(3) 0.4365(3) 0.0661(14) Uani 0.5 1 d . . P . .
H5A H 0.0948 0.4007 0.3993 0.099 Uiso 0.5 1 calc R U P . .
C1 C 0.0335(2) 0.4413(2) 0.46813(18) 0.0415(8) Uani 1 1 d . . . . .
C3 C 0.0692(3) 0.53462(14) 0.4355(2) 0.0353(9) Uani 1 2 d S T P . .
C4 C 0.1411(3) 0.57055(13) 0.3675(2) 0.0285(9) Uani 1 2 d S T P . .

loop_
_atom_site_aniso_label
_atom_site_aniso_U_11
_atom_site_aniso_U_22
_atom_site_aniso_U_33
_atom_site_aniso_U_23
_atom_site_aniso_U_13
_atom_site_aniso_U_12
Mg1 0.0248(6) 0.0400(9) 0.0125(7) 0.000 0.000 0.0200(4)
V1 0.0248(6) 0.0400(9) 0.0125(7) 0.000 0.000 0.0200(4)
O1 0.041(2) 0.041(2) 0.018(3) 0.000 0.000 0.0205(11)
O2 0.0496(19) 0.057(3) 0.054(3) 0.000 0.000 0.0287(14)
O3 0.0385(11) 0.0367(12) 0.0313(11) 0.0025(8) 0.0107(8) 0.0181(9)
O5 0.084(3) 0.061(3) 0.067(3) 0.024(3) 0.050(3) 0.047(3)
C1 0.0505(18) 0.0405(17) 0.0383(15) 0.0044(13) 0.0118(13) 0.0262(14)
C3 0.038(2) 0.0363(15) 0.032(2) 0.0015(9) 0.0030(18) 0.0191(11)
C4 0.032(2) 0.0315(15) 0.0225(17) 0.0013(8) 0.0027(15) 0.0158(10)

loop_
_atom_type_symbol
_atom_type_description
_atom_type_scat_dispersion_real
_atom_type_scat_dispersion_imag
_atom_type_scat_source
C C 0.0033 0.0016 'International Tables Vol C Tables 4.2.6.8 and 6.1.1.4'
H H 0.0000 0.0000 'International Tables Vol C Tables 4.2.6.8 and 6.1.1.4'
Mg Mg 0.0486 0.0363 'International Tables Vol C Tables 4.2.6.8 and 6.1.1.4'
O O 0.0106 0.0060 'International Tables Vol C Tables 4.2.6.8 and 6.1.1.4'
V V 0.3005 0.5294 'International Tables Vol C Tables 4.2.6.8 and 6.1.1.4'

loop_
_geom_angle_atom_site_label_1
_geom_angle_atom_site_label_2
_geom_angle_atom_site_label_3
_geom_angle
_geom_angle_site_symmetry_1
_geom_angle_site_symmetry_3
O1 Mg1 O3 93.21(6) . 20
O1 Mg1 O3 93.21(6) . 11
O3 Mg1 O3 91.57(11) 20 11
O1 Mg1 O3 93.21(6) . .
O3 Mg1 O3 88.07(10) 20 .
O3 Mg1 O3 173.57(12) 11 .
O1 Mg1 O3 93.21(6) . 16_556
O3 Mg1 O3 173.57(13) 20 16_556
O3 Mg1 O3 88.07(10) 11 16_556
O3 Mg1 O3 91.57(11) . 16_556
O1 Mg1 O2 180.00(8) . .
O3 Mg1 O2 86.79(6) 20 .
O3 Mg1 O2 86.79(6) 11 .
O3 Mg1 O2 86.79(6) . .
O3 Mg1 O2 86.79(6) 16_556 .
V1 O1 Mg1 0.0 14_566 14_566
V1 O1 V1 120.0 14_566 3_665
Mg1 O1 V1 120.0 14_566 3_665
V1 O1 Mg1 120.0 14_566 3_665
Mg1 O1 Mg1 120.0 14_566 3_665
V1 O1 Mg1 0.0 3_665 3_665
V1 O1 Mg1 120.0 14_566 .
Mg1 O1 Mg1 120.0 14_566 .
V1 O1 Mg1 120.0 3_665 .
Mg1 O1 Mg1 120.000(1) 3_665 .
C4 O3 Mg1 135.59(19) . .
C1 O5 H5A 109.5 . .
O5 C1 C1 115.1(2) . 12_556
O5 C1 C3 123.8(3) . .
C1 C1 C3 120.88(17) 12_556 .
C1 C3 C1 118.2(3) 24_565 .
C1 C3 C4 120.88(17) 24_565 .
C1 C3 C4 120.88(17) . .
O3 C4 O3 123.6(3) 24_565 .
O3 C4 C3 118.20(16) 24_565 .
O3 C4 C3 118.20(16) . .

loop_
_geom_bond_atom_site_label_1
_geom_bond_atom_site_label_2
_geom_bond_distance
_geom_bond_site_symmetry_2
Mg1 O1 1.9746(13) .
Mg1 O3 2.0148(17) 20
Mg1 O3 2.0148(17) 11
Mg1 O3 2.0148(17) .
Mg1 O3 2.0148(17) 16_556
Mg1 O2 2.111(5) .
O1 V1 1.9746(13) 14_566
O1 Mg1 1.9746(13) 14_566
O1 V1 1.9746(13) 3_665
O1 Mg1 1.9746(13) 3_665
O3 C4 1.257(2) .
O5 C1 1.349(5) .
O5 H5A 0.8200 .
C1 C1 1.379(5) 12_556
C1 C3 1.401(3) .
C3 C1 1.401(3) 24_565
C3 C4 1.474(5) .
C4 O3 1.257(2) 24_565

loop_
_cod_changelog_entry_id
_cod_changelog_entry_author
_cod_changelog_entry_date
_cod_changelog_entry_text
1 'Vaitkus, Antanas' 2023-12-21T17:23:00+02:00
;
 Removed extra trailing dash ('-') symbols from the '_shelx_hkl_checksum' data
 item value.
;
